data_7118560
loop_
_publ_author_name
'Wang, Yue-Ming'
'Zhang, Hong-Hao'
'Li, Can'
'Fan, Tao'
'Shi, Feng'

_publ_section_title
;
 Catalytic asymmetric chemoselective 1,3-dipolar cycloadditions of an
 azomethine ylide with isatin-derived imines: diastereo- and
 enantioselective construction of a spiro[imidazolidine-2,3'-oxindole]
 framework.
;
_journal_issue 9
_journal_name_full 'Chemical communications (Cambridge, England)'
_journal_page_first 1804
_journal_page_last 1807
_journal_paper_doi 10.1039/c5cc07924a
_journal_volume 52
_journal_year 2016
_chemical_absolute_configuration rmad
_chemical_formula_moiety 'C36 H34 N4 O8'
_chemical_formula_sum 'C36 H34 N4 O8'
_chemical_formula_weight 650.67
_chemical_name_systematic
;
 ?
;
_space_group_crystal_system monoclinic
_space_group_IT_number 4
_space_group_name_Hall 'P 2yb'
_space_group_name_H-M_alt 'P 1 21 1'
_symmetry_space_group_name_Hall 'P 2yb'
_symmetry_space_group_name_H-M 'P 1 21 1'
_atom_sites_solution_hydrogens mixed
_atom_sites_solution_primary dual
_audit_creation_date 2015-04-10
_audit_creation_method
;
Olex2 1.2
(compiled 2015.01.26 svn.r3150 for OlexSys, GUI svn.r4998)
;
_audit_update_record
;
2015-09-21 deposited with the CCDC.
2015-10-26 downloaded from the CCDC.
;
_cell_angle_alpha 90
_cell_angle_beta 90.8230(10)
_cell_angle_gamma 90
_cell_formula_units_Z 4
_cell_length_a 7.96120(10)
_cell_length_b 24.5627(4)
_cell_length_c 16.5897(3)
_cell_measurement_reflns_used 5065
_cell_measurement_temperature 130
_cell_measurement_theta_max 67.04
_cell_measurement_theta_min 4.48
_cell_volume 3243.76(9)
_computing_cell_refinement 'SAINT v7.68A (Bruker, 2009)'
_computing_data_reduction 'SAINT v7.68A (Bruker, 2009)'
_computing_molecular_graphics 'Olex2 (Dolomanov et al., 2009)'
_computing_publication_material 'Olex2 (Dolomanov et al., 2009)'
_computing_structure_refinement 'XL (Sheldrick, 2008)'
_computing_structure_solution 'XM (Sheldrick, 2008)'
_diffrn_ambient_temperature 130
_diffrn_measured_fraction_theta_full 0.993
_diffrn_measured_fraction_theta_max 0.976
_diffrn_measurement_device_type 'Bruker APEX-II CCD'
_diffrn_measurement_method '\f and \w scans'
_diffrn_radiation_monochromator graphite
_diffrn_radiation_type CuK\a
_diffrn_radiation_wavelength 1.54178
_diffrn_reflns_av_R_equivalents 0.0466
_diffrn_reflns_av_unetI/netI 0.0608
_diffrn_reflns_laue_measured_fraction_full 0.993
_diffrn_reflns_laue_measured_fraction_max 0.976
_diffrn_reflns_limit_h_max 8
_diffrn_reflns_limit_h_min -9
_diffrn_reflns_limit_k_max 29
_diffrn_reflns_limit_k_min -29
_diffrn_reflns_limit_l_max 19
_diffrn_reflns_limit_l_min -20
_diffrn_reflns_number 24751
_diffrn_reflns_point_group_measured_fraction_full 0.882
_diffrn_reflns_point_group_measured_fraction_max 0.858
_diffrn_reflns_theta_full 67.679
_diffrn_reflns_theta_max 70.178
_diffrn_reflns_theta_min 3.215
_diffrn_standards_number 0
_exptl_absorpt_coefficient_mu 0.787
_exptl_absorpt_correction_T_max 0.7533
_exptl_absorpt_correction_T_min 0.5580
_exptl_absorpt_correction_type multi-scan
_exptl_absorpt_process_details
;
SADABS-2008/1 (Bruker,2008) was used for absorption correction.
wR2(int) was 0.1324 before and 0.0583 after correction.
The Ratio of minimum to maximum transmission is 0.7407.
The \l/2 correction factor is 0.0015.
;
_exptl_crystal_colour colourless
_exptl_crystal_density_diffrn 1.332
_exptl_crystal_description block
_exptl_crystal_F_000 1368
_exptl_crystal_size_max 0.3
_exptl_crystal_size_mid 0.12
_exptl_crystal_size_min 0.05
_refine_diff_density_max 0.376
_refine_diff_density_min -0.328
_refine_diff_density_rms 0.053
_refine_ls_abs_structure_details
;
 Flack x determined using 3200 quotients [(I+)-(I-)]/[(I+)+(I-)]
 (Parsons, Flack and Wagner, Acta Cryst. B69 (2013) 249-259).
;
_refine_ls_abs_structure_Flack 0.00(13)
_refine_ls_extinction_method none
_refine_ls_goodness_of_fit_ref 1.022
_refine_ls_hydrogen_treatment constr
_refine_ls_matrix_type full
_refine_ls_number_parameters 871
_refine_ls_number_reflns 10598
_refine_ls_number_restraints 1
_refine_ls_restrained_S_all 1.022
_refine_ls_R_factor_all 0.0567
_refine_ls_R_factor_gt 0.0478
_refine_ls_shift/su_max 0.010
_refine_ls_shift/su_mean 0.001
_refine_ls_structure_factor_coef Fsqd
_refine_ls_weighting_details 'w=1/[\s^2^(Fo^2^)+(0.0696P)^2^] where P=(Fo^2^+2Fc^2^)/3'
_refine_ls_weighting_scheme calc
_refine_ls_wR_factor_gt 0.1173
_refine_ls_wR_factor_ref 0.1245
_reflns_Friedel_coverage 0.715
_reflns_friedel_fraction_full 0.765
_reflns_friedel_fraction_max 0.733
_reflns_number_gt 9121
_reflns_number_total 10598
_reflns_threshold_expression 'I > 2\s(I)'
_cod_data_source_file c5cc07924a2.cif
_cod_data_source_block cu_sf150409_0m
_cod_database_code 7118560
_shelxl_version_number 2014-3
_shelx_space_group_comment
;
The symmetry employed for this shelxl refinement is uniquely defined
by the following loop, which should always be used as a source of
symmetry information in preference to the above space-group names.
They are only intended as comments.
;
_shelx_estimated_absorpt_t_max 0.962
_shelx_estimated_absorpt_t_min 0.798
_olex2_refinement_description
;
1. Fixed Uiso
 At 1.2 times of:
  All C(H) groups, All C(H,H) groups, All N(H) groups
 At 1.5 times of:
  All C(H,H,H) groups
2.a Riding coordinates:
 N1A(H1A)
2.b Ternary CH refined with riding coordinates:
 C23(H23), C23A(H23A)
2.c Secondary CH2 refined with riding coordinates:
 C9(H9A,H9B), C26(H26A,H26B), C29(H29A,H29B), C9A(H9AA,H9AB), C26A(H26C,H26D),
 C29A(H29C,H29D)
2.d Aromatic/amide H refined with riding coordinates:
 N1(H1), C4(H4), C5(H5), C6(H6), C7(H7), C11(H11), C12(H12), C13(H13),
 C14(H14), C15(H15), C17(H17), C18(H18), C20(H20), C21(H21), C32(H32), C33(H33),
  C35(H35), C36(H36), C4A(H4A), C5A(H5A), C6A(H6A), C7A(H7A), C11A(H11A),
 C12A(H12A), C13A(H13A), C14A(H14A), C15A(H15A), C17A(H17A), C18A(H18A),
 C20A(H20A), C21A(H21A), C32A(H32A), C33A(H33A), C35A(H35A), C36A(H36A)
2.e Idealised Me refined as rotating group:
 C22(H22A,H22B,H22C), C27(H27A,H27B,H27C), C30(H30A,H30B,H30C), C22A(H22D,H22E,
 H22F), C27A(H27D,H27E,H27F), C30A(H30D,H30E,H30F)
;
_olex2_submission_special_instructions 'No special instructions were received'

loop_
_space_group_symop_operation_xyz
'x, y, z'
'-x, y+1/2, -z'

loop_
_atom_site_label
_atom_site_type_symbol
_atom_site_fract_x
_atom_site_fract_y
_atom_site_fract_z
_atom_site_U_iso_or_equiv
_atom_site_adp_type
_atom_site_occupancy
_atom_site_site_symmetry_order
_atom_site_calc_flag
_atom_site_refinement_flags_posn
O1 O -0.3187(3) 0.01085(13) 0.08142(18) 0.0365(7) Uani 1 1 d .
O2 O 0.0437(5) -0.16301(13) -0.1386(2) 0.0476(8) Uani 1 1 d .
O3 O 0.2895(4) 0.07853(13) 0.22141(19) 0.0402(7) Uani 1 1 d .
O4 O 0.3037(4) 0.15148(13) 0.13988(19) 0.0415(8) Uani 1 1 d .
O5 O -0.0611(4) 0.18165(13) 0.18323(19) 0.0462(8) Uani 1 1 d .
O6 O -0.0623(4) 0.16834(12) 0.05003(18) 0.0411(7) Uani 1 1 d .
O7 O 0.7363(4) 0.09939(15) -0.1454(2) 0.0448(8) Uani 1 1 d .
O8 O 0.5621(4) 0.13654(16) -0.2293(2) 0.0513(9) Uani 1 1 d .
N1 N -0.0466(4) 0.06270(14) 0.18125(19) 0.0284(7) Uani 1 1 d .
H1 H -0.1032 0.0733 0.2236 0.034 Uiso 1 1 calc R
N2 N 0.0679(4) 0.01026(13) 0.08004(18) 0.0236(7) Uani 1 1 d .
N3 N -0.2576(4) -0.05778(14) 0.1717(2) 0.0292(7) Uani 1 1 d .
N4 N 0.5945(4) 0.11281(15) -0.1661(2) 0.0331(8) Uani 1 1 d .
C1 C -0.2229(5) -0.01160(17) 0.1293(2) 0.0275(8) Uani 1 1 d .
C2 C -0.0419(4) 0.00728(15) 0.1514(2) 0.0234(8) Uani 1 1 d .
C3 C 0.0127(5) -0.03673(16) 0.2101(2) 0.0258(8) Uani 1 1 d .
C4 C 0.1652(5) -0.04535(17) 0.2481(2) 0.0290(8) Uani 1 1 d .
H4 H 0.2548 -0.0201 0.2428 0.035 Uiso 1 1 calc R
C5 C 0.1845(5) -0.09230(18) 0.2947(2) 0.0330(9) Uani 1 1 d .
H5 H 0.2893 -0.0994 0.3207 0.040 Uiso 1 1 calc R
C6 C 0.0535(5) -0.12876(18) 0.3036(2) 0.0339(9) Uani 1 1 d .
H6 H 0.0694 -0.1600 0.3366 0.041 Uiso 1 1 calc R
C7 C -0.1010(5) -0.12052(18) 0.2653(2) 0.0332(9) Uani 1 1 d .
H7 H -0.1912 -0.1455 0.2712 0.040 Uiso 1 1 calc R
C8 C -0.1173(5) -0.07417(16) 0.2178(2) 0.0269(8) Uani 1 1 d .
C9 C -0.4159(5) -0.08724(18) 0.1663(3) 0.0340(9) Uani 1 1 d .
H9A H -0.4975 -0.0654 0.1344 0.041 Uiso 1 1 calc R
H9B H -0.4613 -0.0917 0.2211 0.041 Uiso 1 1 calc R
C10 C -0.3982(5) -0.14248(19) 0.1279(3) 0.0374(10) Uani 1 1 d .
C11 C -0.4661(6) -0.1886(2) 0.1632(3) 0.0507(13) Uani 1 1 d .
H11 H -0.5266 -0.1853 0.2119 0.061 Uiso 1 1 calc R
C12 C -0.4467(8) -0.2390(2) 0.1285(4) 0.0646(16) Uani 1 1 d .
H12 H -0.4916 -0.2703 0.1539 0.077 Uiso 1 1 calc R
C13 C -0.3613(8) -0.2443(2) 0.0560(4) 0.0638(16) Uani 1 1 d .
H13 H -0.3493 -0.2791 0.0317 0.077 Uiso 1 1 calc R
C14 C -0.2947(7) -0.1990(2) 0.0200(3) 0.0520(13) Uani 1 1 d .
H14 H -0.2369 -0.2023 -0.0295 0.062 Uiso 1 1 calc R
C15 C -0.3121(5) -0.1482(2) 0.0562(3) 0.0418(11) Uani 1 1 d .
H15 H -0.2645 -0.1170 0.0314 0.050 Uiso 1 1 calc R
C16 C 0.0522(4) -0.03308(16) 0.0219(2) 0.0253(8) Uani 1 1 d .
C17 C 0.1354(5) -0.08154(17) 0.0379(2) 0.0313(9) Uani 1 1 d .
H17 H 0.1984 -0.0854 0.0866 0.038 Uiso 1 1 calc R
C18 C 0.1277(6) -0.12422(18) -0.0161(3) 0.0377(10) Uani 1 1 d .
H18 H 0.1833 -0.1575 -0.0038 0.045 Uiso 1 1 calc R
C19 C 0.0384(5) -0.11867(18) -0.0887(3) 0.0338(9) Uani 1 1 d .
C20 C -0.0431(5) -0.07047(18) -0.1060(2) 0.0317(9) Uani 1 1 d .
H20 H -0.1030 -0.0662 -0.1555 0.038 Uiso 1 1 calc R
C21 C -0.0374(5) -0.02796(17) -0.0504(2) 0.0294(9) Uani 1 1 d .
H21 H -0.0954 0.0050 -0.0620 0.035 Uiso 1 1 calc R
C22 C -0.0433(8) -0.1597(2) -0.2148(3) 0.0554(14) Uani 1 1 d .
H22A H 0.0075 -0.1311 -0.2477 0.083 Uiso 1 1 calc GR
H22B H -0.1618 -0.1510 -0.2060 0.083 Uiso 1 1 calc GR
H22C H -0.0351 -0.1947 -0.2428 0.083 Uiso 1 1 calc GR
C23 C 0.0562(4) 0.06670(16) 0.0499(2) 0.0249(8) Uani 1 1 d .
H23 H -0.0537 0.0720 0.0210 0.030 Uiso 1 1 calc R
C24 C 0.0553(5) 0.09855(16) 0.1315(2) 0.0259(8) Uani 1 1 d .
C25 C 0.2313(5) 0.10715(17) 0.1695(3) 0.0312(9) Uani 1 1 d .
C26 C 0.4715(6) 0.1651(2) 0.1715(4) 0.0531(14) Uani 1 1 d .
H26A H 0.5582 0.1522 0.1338 0.064 Uiso 1 1 calc R
H26B H 0.4905 0.1470 0.2242 0.064 Uiso 1 1 calc R
C27 C 0.4835(6) 0.2245(2) 0.1811(3) 0.0517(13) Uani 1 1 d .
H27A H 0.4708 0.2420 0.1283 0.078 Uiso 1 1 calc GR
H27B H 0.5933 0.2339 0.2047 0.078 Uiso 1 1 calc GR
H27C H 0.3945 0.2371 0.2167 0.078 Uiso 1 1 calc GR
C28 C -0.0288(5) 0.15373(17) 0.1259(2) 0.0300(9) Uani 1 1 d .
C29 C -0.1354(7) 0.2217(2) 0.0359(3) 0.0507(13) Uani 1 1 d .
H29A H -0.0681 0.2502 0.0635 0.061 Uiso 1 1 calc R
H29B H -0.2516 0.2230 0.0563 0.061 Uiso 1 1 calc R
C30 C -0.1346(8) 0.2302(2) -0.0543(3) 0.0631(16) Uani 1 1 d .
H30A H -0.1927 0.1999 -0.0810 0.095 Uiso 1 1 calc GR
H30B H -0.0184 0.2320 -0.0728 0.095 Uiso 1 1 calc GR
H30C H -0.1923 0.2644 -0.0676 0.095 Uiso 1 1 calc GR
C31 C 0.1990(5) 0.07894(15) -0.0069(2) 0.0244(8) Uani 1 1 d .
C32 C 0.1652(5) 0.10528(18) -0.0794(2) 0.0299(9) Uani 1 1 d .
H32 H 0.0532 0.1157 -0.0926 0.036 Uiso 1 1 calc R
C33 C 0.2934(5) 0.11645(19) -0.1327(2) 0.0319(9) Uani 1 1 d .
H33 H 0.2709 0.1340 -0.1827 0.038 Uiso 1 1 calc R
C34 C 0.4541(5) 0.10129(17) -0.1109(2) 0.0272(8) Uani 1 1 d .
C35 C 0.4932(5) 0.07553(18) -0.0394(2) 0.0310(9) Uani 1 1 d .
H35 H 0.6059 0.0663 -0.0257 0.037 Uiso 1 1 calc R
C36 C 0.3621(5) 0.06343(17) 0.0123(2) 0.0303(9) Uani 1 1 d .
H36 H 0.3846 0.0444 0.0611 0.036 Uiso 1 1 calc R
O1A O -0.1803(3) 0.34732(12) -0.51984(18) 0.0336(7) Uani 1 1 d .
O2A O -0.5510(4) 0.46131(14) -0.83604(18) 0.0408(7) Uani 1 1 d .
O3A O -0.7283(3) 0.26678(13) -0.36561(18) 0.0358(7) Uani 1 1 d .
O4A O -0.5898(3) 0.19494(12) -0.41689(17) 0.0308(6) Uani 1 1 d .
O5A O -0.2582(3) 0.22070(12) -0.48896(18) 0.0353(7) Uani 1 1 d .
O6A O -0.2606(3) 0.25257(12) -0.36184(18) 0.0327(6) Uani 1 1 d .
O7A O -1.2166(4) 0.17745(18) -0.6565(2) 0.0568(11) Uani 1 1 d .
O8A O -1.0516(5) 0.10755(16) -0.6438(2) 0.0562(10) Uani 1 1 d .
N1A N -0.4764(4) 0.33467(13) -0.41005(19) 0.0250(7) Uani 1 1 d .
H1A H -0.4028 0.3378 -0.3719 0.030 Uiso 1 1 d R
N2A N -0.5594(4) 0.34960(13) -0.54173(19) 0.0245(7) Uani 1 1 d .
N3A N -0.2375(4) 0.43636(13) -0.4860(2) 0.0260(7) Uani 1 1 d .
N4A N -1.0803(5) 0.15720(19) -0.6424(2) 0.0434(10) Uani 1 1 d .
C1A C -0.2760(5) 0.38281(16) -0.4963(2) 0.0255(8) Uani 1 1 d .
C2A C -0.4628(4) 0.37400(16) -0.4739(2) 0.0228(8) Uani 1 1 d .
C3A C -0.5123(4) 0.43017(15) -0.4470(2) 0.0234(8) Uani 1 1 d .
C4A C -0.6578(5) 0.44827(18) -0.4117(2) 0.0293(9) Uani 1 1 d .
H4A H -0.7518 0.4247 -0.4067 0.035 Uiso 1 1 calc R
C5A C -0.6647(5) 0.50160(19) -0.3833(3) 0.0351(9) Uani 1 1 d .
H5A H -0.7645 0.5146 -0.3592 0.042 Uiso 1 1 calc R
C6A C -0.5271(5) 0.53574(19) -0.3898(3) 0.0360(9) Uani 1 1 d .
H6A H -0.5336 0.5720 -0.3702 0.043 Uiso 1 1 calc R
C7A C -0.3786(5) 0.51759(17) -0.4250(3) 0.0325(9) Uani 1 1 d .
H7A H -0.2838 0.5408 -0.4294 0.039 Uiso 1 1 calc R
C8A C -0.3746(4) 0.46470(16) -0.4531(2) 0.0249(8) Uani 1 1 d .
C9A C -0.0708(5) 0.45831(17) -0.4975(3) 0.0306(9) Uani 1 1 d .
H9AA H 0.0108 0.4279 -0.4975 0.037 Uiso 1 1 calc R
H9AB H -0.0420 0.4823 -0.4514 0.037 Uiso 1 1 calc R
C10A C -0.0526(5) 0.49033(17) -0.5746(3) 0.0317(9) Uani 1 1 d .
C11A C 0.0566(5) 0.53426(19) -0.5777(3) 0.0400(11) Uani 1 1 d .
H11A H 0.1151 0.5457 -0.5303 0.048 Uiso 1 1 calc R
C12A C 0.0806(6) 0.5617(2) -0.6502(4) 0.0540(15) Uani 1 1 d .
H12A H 0.1564 0.5916 -0.6522 0.065 Uiso 1 1 calc R
C13A C -0.0046(6) 0.5459(2) -0.7187(4) 0.0541(15) Uani 1 1 d .
H13A H 0.0123 0.5648 -0.7679 0.065 Uiso 1 1 calc R
C14A C -0.1152(6) 0.5024(2) -0.7165(3) 0.0481(12) Uani 1 1 d .
H14A H -0.1753 0.4918 -0.7638 0.058 Uiso 1 1 calc R
C15A C -0.1376(5) 0.47456(19) -0.6449(3) 0.0364(10) Uani 1 1 d .
H15A H -0.2118 0.4443 -0.6437 0.044 Uiso 1 1 calc R
C16A C -0.5500(4) 0.37596(16) -0.6187(2) 0.0243(8) Uani 1 1 d .
C17A C -0.6366(5) 0.42457(19) -0.6299(3) 0.0334(9) Uani 1 1 d .
H17A H -0.7010 0.4389 -0.5871 0.040 Uiso 1 1 calc R
C18A C -0.6309(5) 0.45221(19) -0.7018(3) 0.0379(10) Uani 1 1 d .
H18A H -0.6887 0.4859 -0.7075 0.046 Uiso 1 1 calc R
C19A C -0.5410(5) 0.43137(18) -0.7665(2) 0.0307(9) Uani 1 1 d .
C20A C -0.4562(5) 0.38303(18) -0.7569(2) 0.0319(9) Uani 1 1 d .
H20A H -0.3954 0.3681 -0.8006 0.038 Uiso 1 1 calc R
C21A C -0.4589(5) 0.35566(18) -0.6830(2) 0.0308(9) Uani 1 1 d .
H21A H -0.3977 0.3227 -0.6766 0.037 Uiso 1 1 calc R
C22A C -0.4706(7) 0.4392(2) -0.9045(3) 0.0468(12) Uani 1 1 d .
H22D H -0.4996 0.4610 -0.9522 0.070 Uiso 1 1 calc GR
H22E H -0.5080 0.4016 -0.9128 0.070 Uiso 1 1 calc GR
H22F H -0.3486 0.4398 -0.8957 0.070 Uiso 1 1 calc GR
C23A C -0.5259(4) 0.29063(16) -0.5389(2) 0.0252(8) Uani 1 1 d .
H23A H -0.4241 0.2826 -0.5715 0.030 Uiso 1 1 calc R
C24A C -0.4827(4) 0.28085(15) -0.4475(2) 0.0244(8) Uani 1 1 d .
C25A C -0.6166(5) 0.24693(17) -0.4043(2) 0.0278(8) Uani 1 1 d .
C26A C -0.7070(5) 0.15502(18) -0.3862(3) 0.0364(10) Uani 1 1 d .
H26C H -0.8151 0.1570 -0.4163 0.044 Uiso 1 1 calc R
H26D H -0.7284 0.1616 -0.3284 0.044 Uiso 1 1 calc R
C27A C -0.6276(6) 0.10108(19) -0.3975(3) 0.0483(12) Uani 1 1 d .
H27D H -0.6043 0.0956 -0.4548 0.072 Uiso 1 1 calc GR
H27E H -0.7038 0.0725 -0.3789 0.072 Uiso 1 1 calc GR
H27F H -0.5223 0.0995 -0.3663 0.072 Uiso 1 1 calc GR
C28A C -0.3186(5) 0.24866(16) -0.4373(3) 0.0274(8) Uani 1 1 d .
C29A C -0.1112(5) 0.2210(2) -0.3440(3) 0.0408(11) Uani 1 1 d .
H29C H -0.0140 0.2364 -0.3728 0.049 Uiso 1 1 calc R
H29D H -0.1273 0.1829 -0.3620 0.049 Uiso 1 1 calc R
C30A C -0.0795(6) 0.2226(2) -0.2556(3) 0.0529(13) Uani 1 1 d .
H30D H 0.0235 0.2024 -0.2427 0.079 Uiso 1 1 calc GR
H30E H -0.1743 0.2060 -0.2278 0.079 Uiso 1 1 calc GR
H30F H -0.0666 0.2605 -0.2381 0.079 Uiso 1 1 calc GR
C31A C -0.6726(5) 0.25779(16) -0.5721(2) 0.0252(8) Uani 1 1 d .
C32A C -0.8355(5) 0.27795(17) -0.5723(2) 0.0281(8) Uani 1 1 d .
H32A H -0.8558 0.3142 -0.5549 0.034 Uiso 1 1 calc R
C33A C -0.9688(5) 0.24563(18) -0.5977(2) 0.0310(9) Uani 1 1 d .
H33A H -1.0802 0.2595 -0.5989 0.037 Uiso 1 1 calc R
C34A C -0.9362(5) 0.19277(19) -0.6214(2) 0.0319(9) Uani 1 1 d .
C35A C -0.7753(5) 0.17200(18) -0.6239(2) 0.0345(9) Uani 1 1 d .
H35A H -0.7558 0.1358 -0.6416 0.041 Uiso 1 1 calc R
C36A C -0.6427(5) 0.20525(17) -0.5999(2) 0.0312(9) Uani 1 1 d .
H36A H -0.5307 0.1920 -0.6024 0.037 Uiso 1 1 calc R

loop_
_atom_site_aniso_label
_atom_site_aniso_U_11
_atom_site_aniso_U_22
_atom_site_aniso_U_33
_atom_site_aniso_U_23
_atom_site_aniso_U_13
_atom_site_aniso_U_12
O1 0.0272(14) 0.0410(18) 0.0412(17) 0.0112(14) -0.0013(12) 0.0049(12)
O2 0.078(2) 0.0279(17) 0.0374(18) -0.0111(14) 0.0003(16) -0.0010(16)
O3 0.0425(17) 0.0379(18) 0.0399(17) 0.0067(15) -0.0057(13) -0.0035(14)
O4 0.0368(16) 0.0378(18) 0.0500(19) 0.0095(15) -0.0026(13) -0.0118(14)
O5 0.070(2) 0.0315(17) 0.0376(18) -0.0060(14) 0.0127(15) 0.0120(16)
O6 0.0590(19) 0.0266(16) 0.0377(17) -0.0005(13) 0.0027(14) 0.0135(14)
O7 0.0259(15) 0.057(2) 0.051(2) 0.0026(17) 0.0117(13) 0.0045(14)
O8 0.0453(19) 0.070(3) 0.0392(19) 0.0159(18) 0.0139(14) -0.0023(17)
N1 0.0317(17) 0.0242(17) 0.0298(18) -0.0018(14) 0.0141(13) 0.0005(13)
N2 0.0250(15) 0.0218(17) 0.0242(16) -0.0010(13) 0.0069(12) 0.0004(12)
N3 0.0200(15) 0.0294(18) 0.0381(19) 0.0058(15) 0.0033(13) -0.0009(13)
N4 0.0304(18) 0.035(2) 0.034(2) 0.0008(16) 0.0097(14) -0.0029(15)
C1 0.0233(18) 0.030(2) 0.030(2) 0.0031(17) 0.0050(15) 0.0042(16)
C2 0.0250(17) 0.0219(19) 0.0234(19) 0.0013(15) 0.0053(14) 0.0017(15)
C3 0.0258(18) 0.026(2) 0.0257(19) 0.0003(16) 0.0070(14) 0.0024(15)
C4 0.0286(19) 0.033(2) 0.026(2) -0.0028(17) 0.0030(15) 0.0024(16)
C5 0.036(2) 0.037(2) 0.027(2) -0.0008(18) -0.0017(16) 0.0090(18)
C6 0.045(2) 0.028(2) 0.029(2) 0.0053(18) 0.0028(17) 0.0051(18)
C7 0.039(2) 0.029(2) 0.031(2) 0.0076(18) 0.0081(17) -0.0007(18)
C8 0.0284(19) 0.026(2) 0.027(2) -0.0008(16) 0.0044(15) 0.0023(15)
C9 0.0214(19) 0.037(2) 0.043(2) 0.007(2) 0.0058(16) -0.0056(17)
C10 0.023(2) 0.037(2) 0.052(3) 0.006(2) 0.0009(17) -0.0048(17)
C11 0.044(3) 0.046(3) 0.062(3) 0.009(3) 0.004(2) -0.014(2)
C12 0.076(4) 0.038(3) 0.080(4) 0.010(3) -0.001(3) -0.022(3)
C13 0.070(4) 0.038(3) 0.084(5) -0.008(3) -0.002(3) -0.007(3)
C14 0.056(3) 0.041(3) 0.059(3) -0.008(2) 0.006(2) -0.007(2)
C15 0.037(2) 0.036(2) 0.053(3) 0.009(2) 0.002(2) -0.0047(19)
C16 0.0234(17) 0.024(2) 0.029(2) -0.0007(16) 0.0066(14) -0.0011(15)
C17 0.037(2) 0.028(2) 0.028(2) -0.0006(17) 0.0028(16) 0.0029(17)
C18 0.051(3) 0.023(2) 0.039(2) 0.0013(19) 0.0057(19) 0.0029(19)
C19 0.045(2) 0.028(2) 0.028(2) -0.0047(18) 0.0076(17) -0.0054(18)
C20 0.038(2) 0.030(2) 0.028(2) 0.0000(17) 0.0025(16) -0.0016(17)
C21 0.0280(19) 0.029(2) 0.031(2) 0.0021(17) 0.0021(16) -0.0032(16)
C22 0.079(4) 0.049(3) 0.038(3) -0.015(2) -0.007(2) -0.003(3)
C23 0.0239(18) 0.025(2) 0.0262(19) -0.0021(16) 0.0040(14) 0.0000(15)
C24 0.0303(19) 0.0183(19) 0.029(2) -0.0019(16) 0.0055(15) 0.0003(15)
C25 0.034(2) 0.026(2) 0.034(2) -0.0020(18) 0.0056(17) -0.0008(17)
C26 0.039(3) 0.054(3) 0.067(4) 0.005(3) -0.006(2) -0.018(2)
C27 0.049(3) 0.060(3) 0.046(3) -0.009(3) 0.003(2) -0.022(2)
C28 0.032(2) 0.026(2) 0.033(2) 0.0041(18) 0.0097(16) 0.0004(16)
C29 0.075(3) 0.028(2) 0.049(3) 0.003(2) 0.004(2) 0.018(2)
C30 0.094(4) 0.043(3) 0.053(3) 0.002(3) -0.011(3) 0.015(3)
C31 0.0272(19) 0.0197(18) 0.0265(19) 0.0012(16) 0.0056(14) 0.0005(15)
C32 0.0217(18) 0.035(2) 0.033(2) 0.0015(18) 0.0037(15) 0.0026(16)
C33 0.030(2) 0.039(2) 0.027(2) 0.0026(18) 0.0044(15) 0.0009(17)
C34 0.0280(19) 0.026(2) 0.028(2) 0.0002(16) 0.0096(15) -0.0020(15)
C35 0.0263(19) 0.032(2) 0.035(2) 0.0041(18) 0.0054(16) 0.0040(16)
C36 0.031(2) 0.028(2) 0.031(2) 0.0040(18) 0.0042(16) 0.0021(16)
O1A 0.0256(14) 0.0287(16) 0.0465(18) -0.0026(13) 0.0073(12) 0.0020(11)
O2A 0.0469(17) 0.0430(19) 0.0326(16) 0.0091(14) 0.0075(13) 0.0089(14)
O3A 0.0291(14) 0.0394(17) 0.0395(17) -0.0052(14) 0.0153(12) -0.0036(13)
O4A 0.0298(14) 0.0272(15) 0.0357(16) 0.0025(12) 0.0095(11) -0.0062(11)
O5A 0.0343(15) 0.0308(16) 0.0410(17) 0.0007(14) 0.0109(12) 0.0058(12)
O6A 0.0246(13) 0.0312(16) 0.0422(17) 0.0040(13) -0.0035(11) 0.0018(11)
O7A 0.0317(18) 0.091(3) 0.048(2) -0.024(2) 0.0103(14) -0.0225(18)
O8A 0.078(2) 0.044(2) 0.046(2) -0.0065(17) 0.0093(17) -0.0327(19)
N1A 0.0249(15) 0.0244(17) 0.0256(16) -0.0032(13) -0.0009(12) -0.0024(13)
N2A 0.0255(16) 0.0215(16) 0.0266(16) -0.0019(14) 0.0030(12) -0.0037(13)
N3A 0.0217(15) 0.0209(16) 0.0356(18) -0.0003(14) 0.0045(13) -0.0039(13)
N4A 0.048(2) 0.056(3) 0.0267(19) -0.0110(18) 0.0127(16) -0.027(2)
C1A 0.0239(18) 0.023(2) 0.029(2) 0.0039(16) 0.0026(14) 0.0004(15)
C2A 0.0191(17) 0.0224(19) 0.0272(19) -0.0020(16) 0.0047(13) -0.0029(14)
C3A 0.0242(18) 0.023(2) 0.0230(19) -0.0029(15) -0.0012(14) -0.0008(15)
C4A 0.0243(18) 0.034(2) 0.030(2) -0.0021(17) 0.0048(15) 0.0028(16)
C5A 0.032(2) 0.037(2) 0.037(2) -0.0012(19) 0.0062(17) 0.0084(18)
C6A 0.042(2) 0.028(2) 0.038(2) -0.0068(19) -0.0003(18) 0.0020(19)
C7A 0.036(2) 0.025(2) 0.036(2) -0.0016(18) -0.0009(17) -0.0021(17)
C8A 0.0222(17) 0.026(2) 0.0263(19) 0.0003(16) 0.0027(14) 0.0018(15)
C9A 0.0223(18) 0.032(2) 0.038(2) 0.0004(18) 0.0010(15) -0.0040(16)
C10A 0.0223(19) 0.027(2) 0.046(2) 0.0014(19) 0.0136(16) 0.0035(15)
C11A 0.027(2) 0.028(2) 0.065(3) 0.000(2) 0.0099(19) 0.0005(17)
C12A 0.032(2) 0.032(3) 0.099(5) 0.022(3) 0.026(3) 0.000(2)
C13A 0.043(3) 0.057(4) 0.063(4) 0.025(3) 0.025(2) 0.015(2)
C14A 0.049(3) 0.054(3) 0.042(3) 0.007(2) 0.015(2) 0.014(2)
C15A 0.037(2) 0.034(2) 0.038(2) -0.0030(19) 0.0108(18) 0.0028(18)
C16A 0.0179(17) 0.025(2) 0.030(2) -0.0015(17) 0.0026(14) -0.0034(14)
C17A 0.028(2) 0.041(3) 0.031(2) 0.0012(19) 0.0073(16) 0.0076(17)
C18A 0.040(2) 0.036(3) 0.038(2) 0.006(2) 0.0059(18) 0.0107(19)
C19A 0.032(2) 0.033(2) 0.028(2) 0.0071(18) 0.0041(15) -0.0008(17)
C20A 0.036(2) 0.032(2) 0.028(2) 0.0000(18) 0.0058(16) 0.0013(17)
C21A 0.033(2) 0.030(2) 0.030(2) -0.0028(18) 0.0053(16) 0.0040(17)
C22A 0.060(3) 0.054(3) 0.026(2) 0.004(2) 0.008(2) 0.002(2)
C23A 0.0213(18) 0.025(2) 0.029(2) 0.0001(16) 0.0066(14) -0.0023(14)
C24A 0.0222(18) 0.0215(19) 0.030(2) -0.0007(16) 0.0053(14) -0.0016(14)
C25A 0.0269(19) 0.029(2) 0.028(2) 0.0030(17) 0.0032(15) -0.0028(16)
C26A 0.036(2) 0.033(2) 0.040(2) 0.0031(19) 0.0108(18) -0.0166(18)
C27A 0.055(3) 0.030(2) 0.060(3) -0.004(2) 0.021(2) -0.012(2)
C28A 0.0237(18) 0.023(2) 0.035(2) 0.0014(17) 0.0067(15) -0.0069(15)
C29A 0.029(2) 0.032(2) 0.061(3) 0.006(2) -0.0057(19) 0.0074(18)
C30A 0.042(3) 0.056(3) 0.060(3) 0.019(3) -0.012(2) 0.003(2)
C31A 0.0276(19) 0.025(2) 0.0227(19) 0.0010(16) 0.0048(14) -0.0049(15)
C32A 0.0256(19) 0.027(2) 0.032(2) -0.0013(17) 0.0066(15) -0.0028(16)
C33A 0.0260(19) 0.040(2) 0.027(2) -0.0022(18) 0.0056(15) -0.0065(17)
C34A 0.034(2) 0.040(2) 0.022(2) -0.0041(18) 0.0075(15) -0.0162(18)
C35A 0.049(2) 0.027(2) 0.028(2) -0.0050(18) 0.0046(17) -0.0101(19)
C36A 0.030(2) 0.032(2) 0.032(2) -0.0047(18) 0.0043(16) 0.0000(17)

loop_
_atom_type_symbol
_atom_type_description
_atom_type_scat_dispersion_real
_atom_type_scat_dispersion_imag
_atom_type_scat_source
C C 0.0181 0.0091 'International Tables Vol C Tables 4.2.6.8 and 6.1.1.4'
H H 0.0000 0.0000 'International Tables Vol C Tables 4.2.6.8 and 6.1.1.4'
N N 0.0311 0.0180 'International Tables Vol C Tables 4.2.6.8 and 6.1.1.4'
O O 0.0492 0.0322 'International Tables Vol C Tables 4.2.6.8 and 6.1.1.4'

loop_
_geom_angle_atom_site_label_1
_geom_angle_atom_site_label_2
_geom_angle_atom_site_label_3
_geom_angle
C19 O2 C22 117.9(4)
C25 O4 C26 116.9(4)
C28 O6 C29 118.1(3)
C2 N1 H1 124.6
C2 N1 C24 110.9(3)
C24 N1 H1 124.6
C16 N2 C2 116.8(3)
C16 N2 C23 117.6(3)
C23 N2 C2 106.4(3)
C1 N3 C8 110.7(3)
C1 N3 C9 124.2(3)
C8 N3 C9 125.0(3)
O7 N4 O8 123.5(3)
O7 N4 C34 118.5(3)
O8 N4 C34 118.0(3)
O1 C1 N3 125.5(4)
O1 C1 C2 125.9(4)
N3 C1 C2 108.6(3)
N1 C2 N2 104.2(3)
N1 C2 C1 109.4(3)
N1 C2 C3 117.4(3)
N2 C2 C1 112.4(3)
N2 C2 C3 112.5(3)
C3 C2 C1 101.3(3)
C4 C3 C2 130.3(4)
C4 C3 C8 120.6(4)
C8 C3 C2 108.9(3)
C3 C4 H4 121.0
C3 C4 C5 118.0(4)
C5 C4 H4 121.0
C4 C5 H5 119.4
C6 C5 C4 121.1(4)
C6 C5 H5 119.4
C5 C6 H6 119.4
C5 C6 C7 121.3(4)
C7 C6 H6 119.4
C6 C7 H7 121.5
C8 C7 C6 116.9(4)
C8 C7 H7 121.5
C3 C8 N3 110.3(3)
C7 C8 N3 127.7(4)
C7 C8 C3 122.0(4)
N3 C9 H9A 109.0
N3 C9 H9B 109.0
N3 C9 C10 112.9(3)
H9A C9 H9B 107.8
C10 C9 H9A 109.0
C10 C9 H9B 109.0
C11 C10 C9 121.1(4)
C11 C10 C15 118.6(5)
C15 C10 C9 120.2(4)
C10 C11 H11 119.7
C12 C11 C10 120.7(5)
C12 C11 H11 119.7
C11 C12 H12 119.8
C11 C12 C13 120.3(5)
C13 C12 H12 119.8
C12 C13 H13 120.2
C14 C13 C12 119.6(6)
C14 C13 H13 120.2
C13 C14 H14 120.1
C13 C14 C15 119.8(5)
C15 C14 H14 120.1
C10 C15 C14 120.9(5)
C10 C15 H15 119.6
C14 C15 H15 119.6
C17 C16 N2 118.0(3)
C17 C16 C21 118.7(4)
C21 C16 N2 123.3(3)
C16 C17 H17 119.6
C18 C17 C16 120.8(4)
C18 C17 H17 119.6
C17 C18 H18 119.9
C17 C18 C19 120.2(4)
C19 C18 H18 119.9
O2 C19 C18 115.1(4)
O2 C19 C20 125.3(4)
C20 C19 C18 119.6(4)
C19 C20 H20 120.1
C19 C20 C21 119.7(4)
C21 C20 H20 120.1
C16 C21 H21 119.5
C20 C21 C16 120.9(4)
C20 C21 H21 119.5
O2 C22 H22A 109.5
O2 C22 H22B 109.5
O2 C22 H22C 109.5
H22A C22 H22B 109.5
H22A C22 H22C 109.5
H22B C22 H22C 109.5
N2 C23 H23 109.6
N2 C23 C24 100.2(3)
N2 C23 C31 110.6(3)
C24 C23 H23 109.6
C31 C23 H23 109.6
C31 C23 C24 116.8(3)
N1 C24 C23 101.4(3)
N1 C24 C25 111.1(3)
N1 C24 C28 109.0(3)
C25 C24 C23 114.0(3)
C28 C24 C23 113.7(3)
C28 C24 C25 107.5(3)
O3 C25 O4 125.4(4)
O3 C25 C24 123.5(4)
O4 C25 C24 111.0(4)
O4 C26 H26A 109.9
O4 C26 H26B 109.9
O4 C26 C27 108.8(4)
H26A C26 H26B 108.3
C27 C26 H26A 109.9
C27 C26 H26B 109.9
C26 C27 H27A 109.5
C26 C27 H27B 109.5
C26 C27 H27C 109.5
H27A C27 H27B 109.5
H27A C27 H27C 109.5
H27B C27 H27C 109.5
O5 C28 O6 123.4(4)
O5 C28 C24 124.1(4)
O6 C28 C24 112.5(3)
O6 C29 H29A 110.5
O6 C29 H29B 110.5
O6 C29 C30 106.1(4)
H29A C29 H29B 108.7
C30 C29 H29A 110.5
C30 C29 H29B 110.5
C29 C30 H30A 109.5
C29 C30 H30B 109.5
C29 C30 H30C 109.5
H30A C30 H30B 109.5
H30A C30 H30C 109.5
H30B C30 H30C 109.5
C32 C31 C23 119.5(3)
C36 C31 C23 120.7(3)
C36 C31 C32 119.8(3)
C31 C32 H32 119.7
C33 C32 C31 120.6(3)
C33 C32 H32 119.7
C32 C33 H33 121.0
C34 C33 C32 118.0(4)
C34 C33 H33 121.0
C33 C34 N4 119.5(4)
C33 C34 C35 123.3(3)
C35 C34 N4 117.2(3)
C34 C35 H35 121.1
C34 C35 C36 117.8(4)
C36 C35 H35 121.1
C31 C36 C35 120.5(4)
C31 C36 H36 119.7
C35 C36 H36 119.7
C19A O2A C22A 116.6(4)
C25A O4A C26A 119.7(3)
C28A O6A C29A 115.2(3)
C2A N1A H1A 115.1
C2A N1A C24A 107.2(3)
C24A N1A H1A 114.4
C16A N2A C2A 117.4(3)
C16A N2A C23A 117.4(3)
C23A N2A C2A 106.4(3)
C1A N3A C8A 110.6(3)
C1A N3A C9A 123.3(3)
C8A N3A C9A 125.7(3)
O7A N4A O8A 124.3(4)
O7A N4A C34A 119.4(4)
O8A N4A C34A 116.2(4)
O1A C1A N3A 126.0(3)
O1A C1A C2A 125.4(4)
N3A C1A C2A 108.6(3)
N1A C2A N2A 104.1(3)
N1A C2A C1A 110.6(3)
N1A C2A C3A 112.0(3)
N2A C2A C1A 111.3(3)
N2A C2A C3A 117.5(3)
C3A C2A C1A 101.5(3)
C4A C3A C2A 130.3(3)
C4A C3A C8A 120.1(4)
C8A C3A C2A 109.1(3)
C3A C4A H4A 120.5
C3A C4A C5A 118.9(4)
C5A C4A H4A 120.5
C4A C5A H5A 119.8
C6A C5A C4A 120.5(4)
C6A C5A H5A 119.8
C5A C6A H6A 119.5
C5A C6A C7A 120.9(4)
C7A C6A H6A 119.5
C6A C7A H7A 121.2
C8A C7A C6A 117.7(4)
C8A C7A H7A 121.2
C3A C8A N3A 110.0(3)
C7A C8A N3A 128.1(3)
C7A C8A C3A 121.8(3)
N3A C9A H9AA 108.8
N3A C9A H9AB 108.8
N3A C9A C10A 113.9(3)
H9AA C9A H9AB 107.7
C10A C9A H9AA 108.8
C10A C9A H9AB 108.8
C11A C10A C9A 120.2(4)
C11A C10A C15A 118.8(4)
C15A C10A C9A 120.8(4)
C10A C11A H11A 119.9
C10A C11A C12A 120.1(5)
C12A C11A H11A 119.9
C11A C12A H12A 119.9
C13A C12A C11A 120.3(5)
C13A C12A H12A 119.9
C12A C13A H13A 119.8
C12A C13A C14A 120.3(5)
C14A C13A H13A 119.8
C13A C14A H14A 120.2
C15A C14A C13A 119.6(5)
C15A C14A H14A 120.2
C10A C15A H15A 119.6
C14A C15A C10A 120.8(5)
C14A C15A H15A 119.6
C17A C16A N2A 118.4(3)
C21A C16A N2A 123.7(4)
C21A C16A C17A 117.9(4)
C16A C17A H17A 119.4
C18A C17A C16A 121.2(4)
C18A C17A H17A 119.4
C17A C18A H18A 119.7
C17A C18A C19A 120.7(4)
C19A C18A H18A 119.7
O2A C19A C18A 115.3(4)
O2A C19A C20A 125.8(4)
C20A C19A C18A 118.9(4)
C19A C20A H20A 119.9
C19A C20A C21A 120.2(4)
C21A C20A H20A 119.9
C16A C21A C20A 121.0(4)
C16A C21A H21A 119.5
C20A C21A H21A 119.5
O2A C22A H22D 109.5
O2A C22A H22E 109.5
O2A C22A H22F 109.5
H22D C22A H22E 109.5
H22D C22A H22F 109.5
H22E C22A H22F 109.5
N2A C23A H23A 108.9
N2A C23A C24A 102.6(3)
N2A C23A C31A 111.9(3)
C24A C23A H23A 108.9
C31A C23A H23A 108.9
C31A C23A C24A 115.2(3)
N1A C24A C23A 106.2(3)
N1A C24A C25A 108.2(3)
N1A C24A C28A 113.3(3)
C25A C24A C23A 112.9(3)
C28A C24A C23A 111.1(3)
C28A C24A C25A 105.3(3)
O3A C25A O4A 126.9(4)
O3A C25A C24A 123.4(4)
O4A C25A C24A 109.8(3)
O4A C26A H26C 110.4
O4A C26A H26D 110.4
O4A C26A C27A 106.4(3)
H26C C26A H26D 108.6
C27A C26A H26C 110.4
C27A C26A H26D 110.4
C26A C27A H27D 109.5
C26A C27A H27E 109.5
C26A C27A H27F 109.5
H27D C27A H27E 109.5
H27D C27A H27F 109.5
H27E C27A H27F 109.5
O5A C28A O6A 125.0(4)
O5A C28A C24A 124.3(4)
O6A C28A C24A 110.5(3)
O6A C29A H29C 110.0
O6A C29A H29D 110.0
O6A C29A C30A 108.4(4)
H29C C29A H29D 108.4
C30A C29A H29C 110.0
C30A C29A H29D 110.0
C29A C30A H30D 109.5
C29A C30A H30E 109.5
C29A C30A H30F 109.5
H30D C30A H30E 109.5
H30D C30A H30F 109.5
H30E C30A H30F 109.5
C32A C31A C23A 121.7(4)
C32A C31A C36A 119.6(4)
C36A C31A C23A 118.6(3)
C31A C32A H32A 119.8
C33A C32A C31A 120.5(4)
C33A C32A H32A 119.8
C32A C33A H33A 120.7
C34A C33A C32A 118.6(4)
C34A C33A H33A 120.7
C33A C34A N4A 118.2(4)
C35A C34A N4A 119.4(4)
C35A C34A C33A 122.3(4)
C34A C35A H35A 120.8
C34A C35A C36A 118.4(4)
C36A C35A H35A 120.8
C31A C36A H36A 119.8
C35A C36A C31A 120.5(4)
C35A C36A H36A 119.8

loop_
_geom_bond_atom_site_label_1
_geom_bond_atom_site_label_2
_geom_bond_distance
O1 C1 1.224(5)
O2 C19 1.368(5)
O2 C22 1.436(6)
O3 C25 1.200(5)
O4 C25 1.330(5)
O4 C26 1.466(5)
O5 C28 1.204(5)
O6 C28 1.332(5)
O6 C29 1.451(5)
O7 N4 1.221(4)
O8 N4 1.224(5)
N1 H1 0.8800
N1 C2 1.449(5)
N1 C24 1.461(5)
N2 C2 1.484(4)
N2 C16 1.441(5)
N2 C23 1.476(5)
N3 C1 1.366(5)
N3 C8 1.403(5)
N3 C9 1.455(5)
N4 C34 1.482(5)
C1 C2 1.553(5)
C2 C3 1.514(5)
C3 C4 1.377(5)
C3 C8 1.392(5)
C4 H4 0.9500
C4 C5 1.395(6)
C5 H5 0.9500
C5 C6 1.384(6)
C6 H6 0.9500
C6 C7 1.392(6)
C7 H7 0.9500
C7 C8 1.389(6)
C9 H9A 0.9900
C9 H9B 0.9900
C9 C10 1.506(6)
C10 C11 1.389(6)
C10 C15 1.389(7)
C11 H11 0.9500
C11 C12 1.375(8)
C12 H12 0.9500
C12 C13 1.396(9)
C13 H13 0.9500
C13 C14 1.373(8)
C14 H14 0.9500
C14 C15 1.392(7)
C15 H15 0.9500
C16 C17 1.386(6)
C16 C21 1.392(5)
C17 H17 0.9500
C17 C18 1.379(6)
C18 H18 0.9500
C18 C19 1.398(6)
C19 C20 1.378(6)
C20 H20 0.9500
C20 C21 1.393(6)
C21 H21 0.9500
C22 H22A 0.9800
C22 H22B 0.9800
C22 H22C 0.9800
C23 H23 1.0000
C23 C24 1.563(5)
C23 C31 1.517(5)
C24 C25 1.542(5)
C24 C28 1.514(5)
C26 H26A 0.9900
C26 H26B 0.9900
C26 C27 1.471(8)
C27 H27A 0.9800
C27 H27B 0.9800
C27 H27C 0.9800
C29 H29A 0.9900
C29 H29B 0.9900
C29 C30 1.512(7)
C30 H30A 0.9800
C30 H30B 0.9800
C30 H30C 0.9800
C31 C32 1.389(6)
C31 C36 1.385(5)
C32 H32 0.9500
C32 C33 1.387(5)
C33 H33 0.9500
C33 C34 1.376(5)
C34 C35 1.376(6)
C35 H35 0.9500
C35 C36 1.393(5)
C36 H36 0.9500
O1A C1A 1.225(5)
O2A C19A 1.369(5)
O2A C22A 1.419(5)
O3A C25A 1.208(5)
O4A C25A 1.312(5)
O4A C26A 1.451(4)
O5A C28A 1.203(5)
O6A C28A 1.332(5)
O6A C29A 1.446(5)
O7A N4A 1.213(6)
O8A N4A 1.241(6)
N1A H1A 0.8600
N1A C2A 1.439(5)
N1A C24A 1.461(5)
N2A C2A 1.480(5)
N2A C16A 1.434(5)
N2A C23A 1.474(5)
N3A C1A 1.361(5)
N3A C8A 1.411(5)
N3A C9A 1.447(5)
N4A C34A 1.480(5)
C1A C2A 1.553(5)
C2A C3A 1.504(5)
C3A C4A 1.380(5)
C3A C8A 1.391(5)
C4A H4A 0.9500
C4A C5A 1.393(6)
C5A H5A 0.9500
C5A C6A 1.385(6)
C6A H6A 0.9500
C6A C7A 1.398(6)
C7A H7A 0.9500
C7A C8A 1.381(6)
C9A H9AA 0.9900
C9A H9AB 0.9900
C9A C10A 1.511(6)
C10A C11A 1.387(6)
C10A C15A 1.394(6)
C11A H11A 0.9500
C11A C12A 1.395(7)
C12A H12A 0.9500
C12A C13A 1.371(8)
C13A H13A 0.9500
C13A C14A 1.383(8)
C14A H14A 0.9500
C14A C15A 1.385(7)
C15A H15A 0.9500
C16A C17A 1.390(6)
C16A C21A 1.391(5)
C17A H17A 0.9500
C17A C18A 1.373(6)
C18A H18A 0.9500
C18A C19A 1.396(6)
C19A C20A 1.374(6)
C20A H20A 0.9500
C20A C21A 1.399(6)
C21A H21A 0.9500
C22A H22D 0.9800
C22A H22E 0.9800
C22A H22F 0.9800
C23A H23A 1.0000
C23A C24A 1.569(5)
C23A C31A 1.517(5)
C24A C25A 1.538(5)
C24A C28A 1.534(5)
C26A H26C 0.9900
C26A H26D 0.9900
C26A C27A 1.481(7)
C27A H27D 0.9800
C27A H27E 0.9800
C27A H27F 0.9800
C29A H29C 0.9900
C29A H29D 0.9900
C29A C30A 1.485(7)
C30A H30D 0.9800
C30A H30E 0.9800
C30A H30F 0.9800
C31A C32A 1.388(5)
C31A C36A 1.392(6)
C32A H32A 0.9500
C32A C33A 1.386(5)
C33A H33A 0.9500
C33A C34A 1.382(6)
C34A C35A 1.379(6)
C35A H35A 0.9500
C35A C36A 1.389(6)
C36A H36A 0.9500

loop_
_geom_torsion_atom_site_label_1
_geom_torsion_atom_site_label_2
_geom_torsion_atom_site_label_3
_geom_torsion_atom_site_label_4
_geom_torsion
O1 C1 C2 N1 57.0(5)
O1 C1 C2 N2 -58.2(5)
O1 C1 C2 C3 -178.4(4)
O2 C19 C20 C21 -179.2(4)
O7 N4 C34 C33 179.5(4)
O7 N4 C34 C35 -0.5(6)
O8 N4 C34 C33 1.3(6)
O8 N4 C34 C35 -178.8(4)
N1 C2 C3 C4 -65.4(5)
N1 C2 C3 C8 119.8(4)
N1 C24 C25 O3 16.4(5)
N1 C24 C25 O4 -160.4(3)
N1 C24 C28 O5 58.2(5)
N1 C24 C28 O6 -122.3(4)
N2 C2 C3 C4 55.4(5)
N2 C2 C3 C8 -119.4(3)
N2 C16 C17 C18 -178.9(4)
N2 C16 C21 C20 177.5(3)
N2 C23 C24 N1 -38.1(3)
N2 C23 C24 C25 81.4(4)
N2 C23 C24 C28 -154.9(3)
N2 C23 C31 C32 134.2(4)
N2 C23 C31 C36 -44.9(5)
N3 C1 C2 N1 -123.4(3)
N3 C1 C2 N2 121.4(3)
N3 C1 C2 C3 1.2(4)
N3 C9 C10 C11 131.3(4)
N3 C9 C10 C15 -48.3(6)
N4 C34 C35 C36 -178.7(4)
C1 N3 C8 C3 3.4(5)
C1 N3 C8 C7 -176.3(4)
C1 N3 C9 C10 112.4(4)
C1 C2 C3 C4 175.6(4)
C1 C2 C3 C8 0.8(4)
C2 N1 C24 C23 24.1(4)
C2 N1 C24 C25 -97.4(4)
C2 N1 C24 C28 144.3(3)
C2 N2 C16 C17 -81.1(4)
C2 N2 C16 C21 101.2(4)
C2 N2 C23 C24 39.7(3)
C2 N2 C23 C31 163.6(3)
C2 C3 C4 C5 -174.8(4)
C2 C3 C8 N3 -2.5(4)
C2 C3 C8 C7 177.2(4)
C3 C4 C5 C6 -1.0(6)
C4 C3 C8 N3 -177.9(3)
C4 C3 C8 C7 1.8(6)
C4 C5 C6 C7 1.3(6)
C5 C6 C7 C8 0.0(6)
C6 C7 C8 N3 178.1(4)
C6 C7 C8 C3 -1.5(6)
C8 N3 C1 O1 176.8(4)
C8 N3 C1 C2 -2.8(4)
C8 N3 C9 C10 -64.1(5)
C8 C3 C4 C5 -0.5(6)
C9 N3 C1 O1 -0.2(7)
C9 N3 C1 C2 -179.8(3)
C9 N3 C8 C3 -179.6(4)
C9 N3 C8 C7 0.7(6)
C9 C10 C11 C12 -178.8(5)
C9 C10 C15 C14 180.0(4)
C10 C11 C12 C13 -1.4(9)
C11 C10 C15 C14 0.3(7)
C11 C12 C13 C14 0.8(9)
C12 C13 C14 C15 0.3(9)
C13 C14 C15 C10 -0.9(8)
C15 C10 C11 C12 0.8(7)
C16 N2 C2 N1 -159.4(3)
C16 N2 C2 C1 -41.0(4)
C16 N2 C2 C3 72.5(4)
C16 N2 C23 C24 172.9(3)
C16 N2 C23 C31 -63.2(4)
C16 C17 C18 C19 1.4(6)
C17 C16 C21 C20 -0.3(6)
C17 C18 C19 O2 178.1(4)
C17 C18 C19 C20 -0.5(6)
C18 C19 C20 C21 -0.7(6)
C19 C20 C21 C16 1.1(6)
C21 C16 C17 C18 -1.0(6)
C22 O2 C19 C18 -179.0(4)
C22 O2 C19 C20 -0.5(6)
C23 N2 C2 N1 -25.8(4)
C23 N2 C2 C1 92.5(4)
C23 N2 C2 C3 -153.9(3)
C23 N2 C16 C17 150.6(3)
C23 N2 C16 C21 -27.2(5)
C23 C24 C25 O3 -97.3(5)
C23 C24 C25 O4 85.8(4)
C23 C24 C28 O5 170.5(4)
C23 C24 C28 O6 -10.0(5)
C23 C31 C32 C33 -179.4(4)
C23 C31 C36 C35 -179.0(4)
C24 N1 C2 N2 -0.3(4)
C24 N1 C2 C1 -120.6(3)
C24 N1 C2 C3 124.8(3)
C24 C23 C31 C32 -112.0(4)
C24 C23 C31 C36 68.9(5)
C25 O4 C26 C27 -140.9(4)
C25 C24 C28 O5 -62.3(5)
C25 C24 C28 O6 117.2(4)
C26 O4 C25 O3 2.5(6)
C26 O4 C25 C24 179.3(4)
C28 O6 C29 C30 171.6(4)
C28 C24 C25 O3 135.6(4)
C28 C24 C25 O4 -41.2(4)
C29 O6 C28 O5 2.6(6)
C29 O6 C28 C24 -177.0(4)
C31 C23 C24 N1 -157.6(3)
C31 C23 C24 C25 -38.1(5)
C31 C23 C24 C28 85.6(4)
C31 C32 C33 C34 -0.9(6)
C32 C31 C36 C35 2.0(6)
C32 C33 C34 N4 -179.7(4)
C32 C33 C34 C35 0.3(7)
C33 C34 C35 C36 1.3(7)
C34 C35 C36 C31 -2.4(6)
C36 C31 C32 C33 -0.3(6)
O1A C1A C2A N1A 59.0(5)
O1A C1A C2A N2A -56.2(5)
O1A C1A C2A C3A 178.0(4)
O2A C19A C20A C21A -178.5(4)
O7A N4A C34A C33A 16.8(6)
O7A N4A C34A C35A -164.9(4)
O8A N4A C34A C33A -162.8(4)
O8A N4A C34A C35A 15.5(5)
N1A C2A C3A C4A -54.4(5)
N1A C2A C3A C8A 117.7(3)
N1A C24A C25A O3A 20.8(5)
N1A C24A C25A O4A -159.6(3)
N1A C24A C28A O5A -140.4(4)
N1A C24A C28A O6A 44.6(4)
N2A C2A C3A C4A 66.0(5)
N2A C2A C3A C8A -121.8(3)
N2A C16A C17A C18A 179.1(4)
N2A C16A C21A C20A 179.3(4)
N2A C23A C24A N1A -6.4(3)
N2A C23A C24A C25A 111.9(3)
N2A C23A C24A C28A -130.0(3)
N2A C23A C31A C32A -24.9(5)
N2A C23A C31A C36A 157.8(3)
N3A C1A C2A N1A -121.4(3)
N3A C1A C2A N2A 123.3(3)
N3A C1A C2A C3A -2.5(4)
N3A C9A C10A C11A 147.6(4)
N3A C9A C10A C15A -36.0(5)
N4A C34A C35A C36A -176.7(4)
C1A N3A C8A C3A -4.6(4)
C1A N3A C8A C7A 171.5(4)
C1A N3A C9A C10A 105.0(4)
C1A C2A C3A C4A -172.4(4)
C1A C2A C3A C8A -0.2(4)
C2A N1A C24A C23A -16.5(3)
C2A N1A C24A C25A -138.0(3)
C2A N1A C24A C28A 105.7(3)
C2A N2A C16A C17A -74.2(4)
C2A N2A C16A C21A 105.8(4)
C2A N2A C23A C24A 26.4(3)
C2A N2A C23A C31A 150.5(3)
C2A C3A C4A C5A 172.2(4)
C2A C3A C8A N3A 2.8(4)
C2A C3A C8A C7A -173.5(4)
C3A C4A C5A C6A -0.6(6)
C4A C3A C8A N3A 175.9(3)
C4A C3A C8A C7A -0.5(6)
C4A C5A C6A C7A 0.0(7)
C5A C6A C7A C8A 0.3(6)
C6A C7A C8A N3A -175.7(4)
C6A C7A C8A C3A -0.1(6)
C8A N3A C1A O1A -176.1(4)
C8A N3A C1A C2A 4.3(4)
C8A N3A C9A C10A -83.7(5)
C8A C3A C4A C5A 0.8(6)
C9A N3A C1A O1A -3.7(6)
C9A N3A C1A C2A 176.8(3)
C9A N3A C8A C3A -176.8(4)
C9A N3A C8A C7A -0.8(6)
C9A C10A C11A C12A 176.2(4)
C9A C10A C15A C14A -177.1(4)
C10A C11A C12A C13A 0.6(7)
C11A C10A C15A C14A -0.6(6)
C11A C12A C13A C14A 0.0(7)
C12A C13A C14A C15A -0.9(7)
C13A C14A C15A C10A 1.2(7)
C15A C10A C11A C12A -0.3(6)
C16A N2A C2A N1A -171.5(3)
C16A N2A C2A C1A -52.3(4)
C16A N2A C2A C3A 64.0(4)
C16A N2A C23A C24A 160.3(3)
C16A N2A C23A C31A -75.6(4)
C16A C17A C18A C19A 1.7(7)
C17A C16A C21A C20A -0.7(6)
C17A C18A C19A O2A 177.1(4)
C17A C18A C19A C20A -0.9(7)
C18A C19A C20A C21A -0.7(6)
C19A C20A C21A C16A 1.5(6)
C21A C16A C17A C18A -0.9(6)
C22A O2A C19A C18A -175.8(4)
C22A O2A C19A C20A 2.1(6)
C23A N2A C2A N1A -37.7(3)
C23A N2A C2A C1A 81.5(3)
C23A N2A C2A C3A -162.2(3)
C23A N2A C16A C17A 157.0(3)
C23A N2A C16A C21A -22.9(5)
C23A C24A C25A O3A -96.4(5)
C23A C24A C25A O4A 83.2(4)
C23A C24A C28A O5A -21.0(5)
C23A C24A C28A O6A 164.0(3)
C23A C31A C32A C33A -175.4(4)
C23A C31A C36A C35A 174.1(4)
C24A N1A C2A N2A 33.1(3)
C24A N1A C2A C1A -86.6(3)
C24A N1A C2A C3A 161.0(3)
C24A C23A C31A C32A 91.8(4)
C24A C23A C31A C36A -85.5(4)
C25A O4A C26A C27A -170.4(4)
C25A C24A C28A O5A 101.6(4)
C25A C24A C28A O6A -73.4(4)
C26A O4A C25A O3A 3.5(6)
C26A O4A C25A C24A -176.0(3)
C28A O6A C29A C30A -170.9(4)
C28A C24A C25A O3A 142.2(4)
C28A C24A C25A O4A -38.2(4)
C29A O6A C28A O5A 1.5(5)
C29A O6A C28A C24A 176.4(3)
C31A C23A C24A N1A -128.3(3)
C31A C23A C24A C25A -9.9(4)
C31A C23A C24A C28A 108.1(3)
C31A C32A C33A C34A 1.1(6)
C32A C31A C36A C35A -3.3(6)
C32A C33A C34A N4A 175.4(4)
C32A C33A C34A C35A -2.9(6)
C33A C34A C35A C36A 1.5(6)
C34A C35A C36A C31A 1.6(6)
C36A C31A C32A C33A 1.9(6)
